data_2021968
loop_
_publ_author_name
'Rajendrakumar, Satyasree'
'Durga, Anuja Surampudi Venkata Sai'
'Nanubolu, Jagadeesh Babu'
'Balasubramanian, Sridhar'

_publ_section_title
;
 Two novel polymorphic forms of iron-chelating agent deferiprone
;
_journal_coeditor_code CU3158
_journal_issue 2
_journal_name_full 'Acta Crystallographica Section C'
_journal_page_first 193
_journal_page_last 200
_journal_paper_doi 10.1107/S2053229620000959
_journal_volume 76
_journal_year 2020
_chemical_formula_iupac 'C7 H9 N O2'
_chemical_formula_moiety 'C7 H9 N O2'
_chemical_formula_sum 'C7 H9 N O2'
_chemical_formula_weight 139.15
_chemical_name_common Deferiprone
_chemical_name_systematic
;
3-Hydroxy-1,2-dimethylpyridin-4-one
;
_space_group_crystal_system orthorhombic
_space_group_IT_number 61
_space_group_name_Hall '-P 2ac 2ab'
_space_group_name_H-M_alt 'P b c a'
_atom_sites_solution_hydrogens mixed
_audit_creation_method SHELXL-2018/3
_cell_angle_alpha 90
_cell_angle_beta 90
_cell_angle_gamma 90
_cell_formula_units_Z 8
_cell_length_a 7.185(3)
_cell_length_b 12.917(6)
_cell_length_c 13.697(6)
_cell_measurement_reflns_used 9965
_cell_measurement_temperature 100(2)
_cell_measurement_theta_max 30.51
_cell_measurement_theta_min 2.97
_cell_volume 1271.2(10)
_computing_cell_refinement
;
<i>SAINT</i> (Bruker, 2016)
;
_computing_data_collection
;
<i>APEX3</i> (Bruker, 2016)
;
_computing_data_reduction
;
<i>SAINT</i> (Bruker, 2016)
;
_computing_molecular_graphics
;
DIAMOND (Brandenburg & Putz, 2005)
;
_computing_publication_material
;
<i>SHELXTL</i> (Bruker, 2016)
;
_computing_structure_refinement
;
<i>SHELXL2014</i> (Sheldrick, 2015b)
;
_computing_structure_solution
;
<i>SHELXT</i> (Sheldrick, 2015a)
;
_diffrn_ambient_temperature 100(2)
_diffrn_measured_fraction_theta_full 0.997
_diffrn_measured_fraction_theta_max 0.998
_diffrn_measurement_device_type 'Bruker D8 QUEST PHOTON-100'
_diffrn_measurement_method '\w and \f'
_diffrn_radiation_type MoK\a
_diffrn_radiation_wavelength 0.71073
_diffrn_reflns_av_R_equivalents 0.0285
_diffrn_reflns_av_unetI/netI 0.0219
_diffrn_reflns_limit_h_max 10
_diffrn_reflns_limit_h_min -10
_diffrn_reflns_limit_k_max 18
_diffrn_reflns_limit_k_min -16
_diffrn_reflns_limit_l_max 19
_diffrn_reflns_limit_l_min -19
_diffrn_reflns_number 12849
_diffrn_reflns_theta_full 25.242
_diffrn_reflns_theta_max 30.513
_diffrn_reflns_theta_min 2.974
_exptl_absorpt_coefficient_mu 0.107
_exptl_absorpt_correction_T_max 0.7461
_exptl_absorpt_correction_T_min 0.6480
_exptl_absorpt_correction_type multi-scan
_exptl_absorpt_process_details
;
(SADABS; Bruker, 2016)
;
_exptl_crystal_colour colorless
_exptl_crystal_density_diffrn 1.454
_exptl_crystal_description needle
_exptl_crystal_F_000 592
_exptl_crystal_size_max 0.280
_exptl_crystal_size_mid 0.140
_exptl_crystal_size_min 0.120
_refine_diff_density_max 0.474
_refine_diff_density_min -0.213
_refine_ls_extinction_method none
_refine_ls_goodness_of_fit_ref 1.107
_refine_ls_hydrogen_treatment mixed
_refine_ls_matrix_type full
_refine_ls_number_parameters 97
_refine_ls_number_reflns 1936
_refine_ls_number_restraints 0
_refine_ls_restrained_S_all 1.107
_refine_ls_R_factor_all 0.0434
_refine_ls_R_factor_gt 0.0416
_refine_ls_shift/su_max 0.001
_refine_ls_shift/su_mean 0.000
_refine_ls_structure_factor_coef Fsqd
_refine_ls_weighting_details 'w=1/[\s^2^(Fo^2^)+(0.0606P)^2^+0.6668P] where P=(Fo^2^+2Fc^2^)/3'
_refine_ls_weighting_scheme calc
_refine_ls_wR_factor_gt 0.1149
_refine_ls_wR_factor_ref 0.1165
_reflns_number_gt 1824
_reflns_number_total 1936
_reflns_threshold_expression 'I > 2\s(I)'
_cod_data_source_file cu3158sup1.cif
_cod_data_source_block Ia
_cod_original_cell_volume 1271.1(9)
_cod_database_code 2021968
_shelx_space_group_comment
;
The symmetry employed for this shelxl refinement is uniquely defined
by the following loop, which should always be used as a source of
symmetry information in preference to the above space-group names.
They are only intended as comments.
;
_shelx_estimated_absorpt_t_min 0.971
_shelx_estimated_absorpt_t_max 0.987

loop_
_space_group_symop_operation_xyz
'x, y, z'
'x+1/2, -y+1/2, -z'
'-x, y+1/2, -z+1/2'
'-x+1/2, -y, z+1/2'
'-x, -y, -z'
'-x-1/2, y-1/2, z'
'x, -y-1/2, z-1/2'
'x-1/2, y, -z-1/2'

loop_
_atom_site_type_symbol
_atom_site_label
_atom_site_fract_x
_atom_site_fract_y
_atom_site_fract_z
_atom_site_U_iso_or_equiv
_atom_site_adp_type
_atom_site_calc_flag
_atom_site_occupancy
C C1 0.41667(13) 0.44973(7) 0.21598(7) 0.00968(19) Uani d 1
C C2 0.42391(13) 0.46427(7) 0.31553(7) 0.00973(19) Uani d 1
C C3 0.36789(13) 0.38535(7) 0.38371(7) 0.01010(19) Uani d 1
C C4 0.30830(14) 0.29075(7) 0.34053(7) 0.01154(19) Uani d 1
H H4 0.269639 0.235180 0.381184 0.014 Uiso calc 1
C C5 0.30593(14) 0.27876(7) 0.24132(7) 0.0118(2) Uani d 1
H H5 0.266703 0.214490 0.214600 0.014 Uiso calc 1
C C6 0.35240(15) 0.33722(8) 0.07432(7) 0.0151(2) Uani d 1
H H6A 0.316186 0.265298 0.061778 0.023 Uiso calc 1
H H6B 0.475850 0.350139 0.046435 0.023 Uiso calc 1
H H6C 0.261606 0.383954 0.044174 0.023 Uiso calc 1
C C7 0.46748(14) 0.53325(8) 0.14518(7) 0.0127(2) Uani d 1
H H7A 0.567947 0.508833 0.102612 0.019 Uiso calc 1
H H7B 0.509226 0.594649 0.181052 0.019 Uiso calc 1
H H7C 0.358562 0.550984 0.105488 0.019 Uiso calc 1
N N1 0.35774(11) 0.35565(6) 0.18019(6) 0.01040(18) Uani d 1
O O1 0.48021(11) 0.55760(6) 0.35063(5) 0.01365(18) Uani d 1
H H1O 0.505(3) 0.5515(16) 0.4166(15) 0.043(6) Uiso d 1
O O2 0.36942(11) 0.40280(6) 0.47503(5) 0.01410(18) Uani d 1

loop_
_atom_site_aniso_label
_atom_site_aniso_U_11
_atom_site_aniso_U_22
_atom_site_aniso_U_33
_atom_site_aniso_U_12
_atom_site_aniso_U_13
_atom_site_aniso_U_23
C1 0.0094(4) 0.0097(4) 0.0099(4) 0.0004(3) -0.0002(3) 0.0000(3)
C2 0.0105(4) 0.0088(4) 0.0099(4) -0.0005(3) -0.0007(3) -0.0007(3)
C3 0.0098(4) 0.0107(4) 0.0098(4) 0.0002(3) 0.0001(3) -0.0001(3)
C4 0.0142(4) 0.0094(4) 0.0110(4) -0.0005(3) 0.0003(3) 0.0004(3)
C5 0.0139(4) 0.0095(4) 0.0121(4) 0.0000(3) -0.0007(3) -0.0013(3)
C6 0.0205(5) 0.0166(4) 0.0081(4) -0.0005(4) -0.0013(3) -0.0026(3)
C7 0.0146(4) 0.0133(4) 0.0101(4) -0.0010(3) -0.0002(3) 0.0028(3)
N1 0.0120(4) 0.0112(4) 0.0080(3) 0.0001(3) -0.0006(3) -0.0016(3)
O1 0.0208(4) 0.0104(3) 0.0097(3) -0.0040(3) -0.0017(3) -0.0011(2)
O2 0.0191(4) 0.0151(3) 0.0081(3) -0.0030(3) 0.0000(2) -0.0011(2)

loop_
_atom_type_symbol
_atom_type_description
_atom_type_scat_dispersion_real
_atom_type_scat_dispersion_imag
_atom_type_scat_source
C C 0.0033 0.0016 'International Tables Vol C Tables 4.2.6.8 and 6.1.1.4'
H H 0.0000 0.0000 'International Tables Vol C Tables 4.2.6.8 and 6.1.1.4'
N N 0.0061 0.0033 'International Tables Vol C Tables 4.2.6.8 and 6.1.1.4'
O O 0.0106 0.0060 'International Tables Vol C Tables 4.2.6.8 and 6.1.1.4'

loop_
_geom_angle_atom_site_label_1
_geom_angle_atom_site_label_2
_geom_angle_atom_site_label_3
_geom_angle
N1 C1 C2 118.96(8)
N1 C1 C7 118.74(9)
C2 C1 C7 122.29(9)
O1 C2 C1 118.83(8)
O1 C2 C3 118.79(9)
C1 C2 C3 122.34(9)
O2 C3 C4 124.32(9)
O2 C3 C2 120.68(9)
C4 C3 C2 114.98(9)
C5 C4 C3 120.92(9)
C5 C4 H4 119.5
C3 C4 H4 119.5
N1 C5 C4 121.93(9)
N1 C5 H5 119.0
C4 C5 H5 119.0
N1 C6 H6A 109.5
N1 C6 H6B 109.5
H6A C6 H6B 109.5
N1 C6 H6C 109.5
H6A C6 H6C 109.5
H6B C6 H6C 109.5
C1 C7 H7A 109.5
C1 C7 H7B 109.5
H7A C7 H7B 109.5
C1 C7 H7C 109.5
H7A C7 H7C 109.5
H7B C7 H7C 109.5
C5 N1 C1 120.85(9)
C5 N1 C6 119.02(9)
C1 N1 C6 120.13(8)
C2 O1 H1O 109.2(13)

loop_
_geom_bond_atom_site_label_1
_geom_bond_atom_site_label_2
_geom_bond_distance
C1 N1 1.3771(13)
C1 C2 1.3775(14)
C1 C7 1.4958(14)
C2 O1 1.3595(12)
C2 C3 1.4399(14)
C3 O2 1.2709(13)
C3 C4 1.4234(14)
C4 C5 1.3679(14)
C4 H4 0.9500
C5 N1 1.3512(13)
C5 H5 0.9500
C6 N1 1.4700(13)
C6 H6A 0.9800
C6 H6B 0.9800
C6 H6C 0.9800
C7 H7A 0.9800
C7 H7B 0.9800
C7 H7C 0.9800
O1 H1O 0.93(2)

loop_
_geom_hbond_atom_site_label_D
_geom_hbond_atom_site_label_H
_geom_hbond_atom_site_label_A
_geom_hbond_site_symmetry_A
_geom_hbond_distance_DH
_geom_hbond_distance_HA
_geom_hbond_distance_DA
_geom_hbond_angle_DHA
_geom_hbond_publ_flag
O1 H1O O2 5_666 0.93(2) 1.83(2) 2.6704(14) 149.2(18) yes
C6 H6A O2 7_565 0.98 2.50 3.3878(18) 149.8 yes
C7 H7C O2 4_564 0.98 2.50 3.4601(15) 167.7 yes

loop_
_geom_torsion_atom_site_label_1
_geom_torsion_atom_site_label_2
_geom_torsion_atom_site_label_3
_geom_torsion_atom_site_label_4
_geom_torsion
N1 C1 C2 O1 -179.29(8)
C7 C1 C2 O1 -0.38(14)
N1 C1 C2 C3 -1.48(14)
C7 C1 C2 C3 177.43(9)
O1 C2 C3 O2 0.61(14)
C1 C2 C3 O2 -177.20(9)
O1 C2 C3 C4 179.04(8)
C1 C2 C3 C4 1.23(13)
O2 C3 C4 C5 178.21(9)
C2 C3 C4 C5 -0.16(13)
C3 C4 C5 N1 -0.66(15)
C4 C5 N1 C1 0.44(14)
C4 C5 N1 C6 179.77(9)
C2 C1 N1 C5 0.62(13)
C7 C1 N1 C5 -178.33(9)
C2 C1 N1 C6 -178.70(9)
C7 C1 N1 C6 2.34(13)

_cod_database_fobs_code 2021968
